data_4004095
loop_
_publ_author_name
'Chen, Pengyun'
'Zhou, Yuqiao'
'He, Jin'
'Jiang, Wei'
'Li, Junhao'
'Ni, Haiyong'
'Zhang, Qiuhong'
'Lin, Litian'

_publ_section_title
;
 On the Crystal Chemistry of RE2Si2O7: Revisited Structures,
 Group--Subgroup Relationship, and Insights of Ce3+-Activated
 Radioluminescence
;
_journal_issue 6
_journal_name_full 'Chemistry of Materials'
_journal_page_first 2635
_journal_page_last 2646
_journal_paper_doi 10.1021/acs.chemmater.3c00245
_journal_volume 35
_journal_year 2023
_chemical_formula_sum 'Ho2 O7 Si2'
_chemical_formula_weight 498.04
_space_group_crystal_system orthorhombic
_space_group_IT_number 62
_space_group_name_Hall '-P 2ac 2n'
_space_group_name_H-M_alt 'P n m a'
_atom_sites_solution_hydrogens .
_audit_creation_method SHELXL-2018/3
_cell_angle_alpha 90
_cell_angle_beta 90
_cell_angle_gamma 90
_cell_formula_units_Z 4
_cell_length_a 13.6575(8)
_cell_length_b 8.1544(5)
_cell_length_c 5.0191(4)
_cell_measurement_reflns_used 120
_cell_measurement_temperature 100(2)
_cell_measurement_theta_max 25
_cell_measurement_theta_min 5
_cell_volume 558.97(7)
_computing_structure_refinement 'SHELXL-2018/3 (Sheldrick, 2018)'
_computing_structure_solution 'SHELXT 2018/2 (Sheldrick, 2018)'
_diffrn_ambient_temperature 100(2)
_diffrn_measured_fraction_theta_full 1.000
_diffrn_measured_fraction_theta_max 0.853
_diffrn_measurement_device_type 'Rigaku XtaLAB Synergy'
_diffrn_radiation_type MoK\a
_diffrn_radiation_wavelength 0.71073
_diffrn_reflns_av_R_equivalents 0.0457
_diffrn_reflns_av_unetI/netI 0.0335
_diffrn_reflns_Laue_measured_fraction_full 1.000
_diffrn_reflns_Laue_measured_fraction_max 0.853
_diffrn_reflns_limit_h_max 17
_diffrn_reflns_limit_h_min -18
_diffrn_reflns_limit_k_max 10
_diffrn_reflns_limit_k_min -11
_diffrn_reflns_limit_l_max 6
_diffrn_reflns_limit_l_min -7
_diffrn_reflns_number 5375
_diffrn_reflns_point_group_measured_fraction_full 1.000
_diffrn_reflns_point_group_measured_fraction_max 0.853
_diffrn_reflns_theta_full 25.242
_diffrn_reflns_theta_max 30.928
_diffrn_reflns_theta_min 2.983
_exptl_absorpt_coefficient_mu 28.515
_exptl_absorpt_correction_T_max 0.32
_exptl_absorpt_correction_T_min 0.13
_exptl_absorpt_correction_type multi-scan
_exptl_absorpt_process_details
;
 SADABS 2016/2: Krause, L., Herbst-Irmer, R., Sheldrick G.M. & Stalke D.,
 J. Appl. Cryst. 48 (2015) 3-10
;
_exptl_crystal_colour yellow
_exptl_crystal_density_diffrn 5.918
_exptl_crystal_description prism
_exptl_crystal_F_000 872
_exptl_crystal_size_max 0.13
_exptl_crystal_size_mid 0.09
_exptl_crystal_size_min 0.07
_refine_diff_density_max 1.274
_refine_diff_density_min -1.299
_refine_diff_density_rms 0.325
_refine_ls_extinction_coef 0.00056(11)
_refine_ls_extinction_expression Fc^*^=kFc[1+0.001xFc^2^\l^3^/sin(2\q)]^-1/4^
_refine_ls_extinction_method 'SHELXL-2018/3 (Sheldrick 2018)'
_refine_ls_goodness_of_fit_ref 1.042
_refine_ls_hydrogen_treatment undef
_refine_ls_matrix_type full
_refine_ls_number_parameters 59
_refine_ls_number_reflns 800
_refine_ls_number_restraints 0
_refine_ls_restrained_S_all 1.042
_refine_ls_R_factor_all 0.0441
_refine_ls_R_factor_gt 0.0263
_refine_ls_shift/su_max 0.001
_refine_ls_shift/su_mean 0.000
_refine_ls_structure_factor_coef Fsqd
_refine_ls_weighting_details 'w=1/[\s^2^(Fo^2^)+(0.0094P)^2^+7.8387P] where P=(Fo^2^+2Fc^2^)/3'
_refine_ls_weighting_scheme calc
_refine_ls_wR_factor_gt 0.0481
_refine_ls_wR_factor_ref 0.0524
_reflns_Friedel_coverage 0.000
_reflns_Friedel_fraction_full .
_reflns_Friedel_fraction_max .
_reflns_number_gt 609
_reflns_number_total 800
_reflns_threshold_expression 'I > 2\s(I)'
_cod_data_source_file E-5-Ho2Si2O7.cif
_cod_data_source_block Ho2Si2O7
_cod_database_code 4004095
_shelx_shelxl_version_number 2018/3
_shelx_space_group_comment
;
The symmetry employed for this shelxl refinement is uniquely defined
by the following loop, which should always be used as a source of
symmetry information in preference to the above space-group names.
They are only intended as comments.
;
_shelx_estimated_absorpt_t_min 0.127
_shelx_estimated_absorpt_t_max 0.235

loop_
_space_group_symop_operation_xyz
'x, y, z'
'-x+1/2, -y, z+1/2'
'-x, y+1/2, -z'
'x+1/2, -y+1/2, -z+1/2'
'-x, -y, -z'
'x-1/2, y, -z-1/2'
'x, -y-1/2, z'
'-x-1/2, y-1/2, z-1/2'

loop_
_atom_site_label
_atom_site_type_symbol
_atom_site_fract_x
_atom_site_fract_y
_atom_site_fract_z
_atom_site_U_iso_or_equiv
_atom_site_adp_type
_atom_site_occupancy
_atom_site_site_symmetry_order
_atom_site_calc_flag
_atom_site_refinement_flags_posn
_atom_site_refinement_flags_adp
_atom_site_refinement_flags_occupancy
_atom_site_disorder_assembly
_atom_site_disorder_group
Ho Ho 0.37452(2) 0.50957(3) 0.16155(6) 0.01048(13) Uani 1 1 d . . . . .
Si1 Si 0.18101(19) 0.250000 0.1234(6) 0.0108(6) Uani 1 2 d S T P . .
Si2 Si 0.4595(2) 0.250000 0.6250(6) 0.0110(6) Uani 1 2 d S T P . .
O1 O 0.2326(3) 0.0853(6) 0.0116(10) 0.0106(10) Uani 1 1 d . . . . .
O2 O 0.1555(5) 0.250000 0.4345(15) 0.0111(15) Uani 1 2 d S T P . .
O3 O 0.5790(5) 0.250000 0.5577(15) 0.0105(14) Uani 1 2 d S T P . .
O4 O 0.0474(4) 0.5812(6) 0.2909(11) 0.0112(10) Uani 1 1 d . . . . .
O5 O 0.3995(5) 0.250000 0.3479(16) 0.0104(14) Uani 1 2 d S T P . .

loop_
_atom_site_aniso_label
_atom_site_aniso_U_11
_atom_site_aniso_U_22
_atom_site_aniso_U_33
_atom_site_aniso_U_23
_atom_site_aniso_U_13
_atom_site_aniso_U_12
Ho 0.01050(17) 0.01018(17) 0.0108(2) -0.00002(12) 0.00003(13) -0.00026(11)
Si1 0.0093(13) 0.0121(12) 0.0108(16) 0.000 0.0006(10) 0.000
Si2 0.0116(12) 0.0097(11) 0.0115(17) 0.000 -0.0004(11) 0.000
O1 0.013(2) 0.011(2) 0.008(3) 0.001(2) -0.0001(19) 0.0007(17)
O2 0.011(3) 0.014(3) 0.008(4) 0.000 -0.004(3) 0.000
O3 0.012(3) 0.014(3) 0.005(4) 0.000 0.000(3) 0.000
O4 0.013(2) 0.006(2) 0.014(3) 0.0001(19) 0.003(2) -0.0027(18)
O5 0.013(3) 0.014(3) 0.005(4) 0.000 -0.001(3) 0.000

loop_
_atom_type_symbol
_atom_type_description
_atom_type_scat_dispersion_real
_atom_type_scat_dispersion_imag
_atom_type_scat_source
O O 0.0106 0.0060 'International Tables Vol C Tables 4.2.6.8 and 6.1.1.4'
Si Si 0.0817 0.0704 'International Tables Vol C Tables 4.2.6.8 and 6.1.1.4'
Ho Ho -0.2175 4.6783 'International Tables Vol C Tables 4.2.6.8 and 6.1.1.4'

loop_
_geom_angle_atom_site_label_1
_geom_angle_atom_site_label_2
_geom_angle_atom_site_label_3
_geom_angle
_geom_angle_site_symmetry_1
_geom_angle_site_symmetry_3
O1 Ho O4 91.06(18) 7_565 2_564
O1 Ho O2 88.5(2) 7_565 2_564
O4 Ho O2 87.5(2) 2_564 2_564
O1 Ho O5 87.0(2) 7_565 .
O4 Ho O5 87.9(2) 2_564 .
O2 Ho O5 173.5(2) 2_564 .
O1 Ho O1 78.62(10) 7_565 8_666
O4 Ho O1 169.68(17) 2_564 8_666
O2 Ho O1 92.0(2) 2_564 8_666
O5 Ho O1 91.7(2) . 8_666
O1 Ho O4 163.84(18) 7_565 6_656
O4 Ho O4 72.8(2) 2_564 6_656
O2 Ho O4 91.0(2) 2_564 6_656
O5 Ho O4 92.07(19) . 6_656
O1 Ho O4 117.54(17) 8_666 6_656
O1 Ho O3 133.4(2) 7_565 5_666
O4 Ho O3 126.9(2) 2_564 5_666
O2 Ho O3 69.9(2) 2_564 5_666
O5 Ho O3 116.6(2) . 5_666
O1 Ho O3 62.2(2) 8_666 5_666
O4 Ho O3 60.77(19) 6_656 5_666
O1 Ho Si1 104.95(14) 7_565 2_565
O4 Ho Si1 157.81(12) 2_564 2_565
O2 Ho Si1 77.88(17) 2_564 2_565
O5 Ho Si1 107.82(18) . 2_565
O1 Ho Si1 30.40(12) 8_666 2_565
O4 Ho Si1 90.70(13) 6_656 2_565
O3 Ho Si1 31.94(17) 5_666 2_565
O1 Ho Si2 162.03(13) 7_565 5_666
O4 Ho Si2 98.19(13) 2_564 5_666
O2 Ho Si2 76.64(16) 2_564 5_666
O5 Ho Si2 108.59(16) . 5_666
O1 Ho Si2 91.71(13) 8_666 5_666
O4 Ho Si2 29.76(12) 6_656 5_666
O3 Ho Si2 31.27(17) 5_666 5_666
Si1 Ho Si2 62.44(7) 2_565 5_666
O1 Ho Si2 108.53(13) 7_565 .
O4 Ho Si2 101.55(13) 2_564 .
O2 Ho Si2 160.37(16) 2_564 .
O5 Ho Si2 25.93(17) . .
O1 Ho Si2 82.17(13) 8_666 .
O4 Ho Si2 75.45(12) 6_656 .
O3 Ho Si2 90.92(14) 5_666 .
Si1 Ho Si2 88.02(6) 2_565 .
Si2 Ho Si2 84.77(3) 5_666 .
O1 Ho Si1 23.42(13) 7_565 .
O4 Ho Si1 96.67(13) 2_564 .
O2 Ho Si1 111.37(17) 2_564 .
O5 Ho Si1 64.64(16) . .
O1 Ho Si1 73.92(12) 8_666 .
O4 Ho Si1 155.17(11) 6_656 .
O3 Ho Si1 136.06(17) 5_666 .
Si1 Ho Si1 104.12(5) 2_565 .
Si2 Ho Si1 163.43(8) 5_666 .
Si2 Ho Si1 85.12(6) . .
O1 Ho Ho 129.03(13) 7_565 5_665
O4 Ho Ho 37.97(12) 2_564 5_665
O2 Ho Ho 89.10(17) 2_564 5_665
O5 Ho Ho 90.10(17) . 5_665
O1 Ho Ho 152.35(12) 8_666 5_665
O4 Ho Ho 34.81(12) 6_656 5_665
O3 Ho Ho 92.52(16) 5_666 5_665
Si1 Ho Ho 124.14(5) 2_565 5_665
Si2 Ho Ho 61.70(5) 5_666 5_665
Si2 Ho Ho 87.58(5) . 5_665
Si1 Ho Ho 130.85(4) . 5_665
O2 Si1 O1 115.7(2) . .
O2 Si1 O1 115.7(2) . 7_565
O1 Si1 O1 112.3(4) . 7_565
O2 Si1 O3 110.5(4) . 6_556
O1 Si1 O3 100.1(3) . 6_556
O1 Si1 O3 100.1(3) 7_565 6_556
O2 Si1 Ho 132.08(15) . 8_655
O1 Si1 Ho 47.81(19) . 8_655
O1 Si1 Ho 111.7(2) 7_565 8_655
O3 Si1 Ho 52.57(17) 6_556 8_655
O2 Si1 Ho 132.08(15) . 2_564
O1 Si1 Ho 111.7(2) . 2_564
O1 Si1 Ho 47.81(19) 7_565 2_564
O3 Si1 Ho 52.57(17) 6_556 2_564
Ho Si1 Ho 77.59(7) 8_655 2_564
O2 Si1 Ho 96.6(2) . 7_565
O1 Si1 Ho 33.03(18) . 7_565
O1 Si1 Ho 101.4(2) 7_565 7_565
O3 Si1 Ho 133.12(15) 6_556 7_565
Ho Si1 Ho 80.77(4) 8_655 7_565
Ho Si1 Ho 128.44(10) 2_564 7_565
O2 Si1 Ho 96.6(2) . .
O1 Si1 Ho 101.4(2) . .
O1 Si1 Ho 33.03(18) 7_565 .
O3 Si1 Ho 133.12(16) 6_556 .
Ho Si1 Ho 128.44(9) 8_655 .
Ho Si1 Ho 80.77(4) 2_564 .
Ho Si1 Ho 77.24(6) 7_565 .
O4 Si2 O4 117.3(4) 2_565 8_656
O4 Si2 O5 114.5(2) 2_565 .
O4 Si2 O5 114.5(2) 8_656 .
O4 Si2 O3 99.4(2) 2_565 .
O4 Si2 O3 99.4(2) 8_656 .
O5 Si2 O3 108.8(4) . .
O4 Si2 Ho 48.84(18) 2_565 5_666
O4 Si2 Ho 113.2(2) 8_656 5_666
O5 Si2 Ho 130.65(17) . 5_666
O3 Si2 Ho 51.02(17) . 5_666
O4 Si2 Ho 113.2(2) 2_565 3_646
O4 Si2 Ho 48.84(18) 8_656 3_646
O5 Si2 Ho 130.65(17) . 3_646
O3 Si2 Ho 51.02(17) . 3_646
Ho Si2 Ho 76.05(6) 5_666 3_646
O4 Si2 Ho 78.40(19) 2_565 .
O4 Si2 Ho 151.3(2) 8_656 .
O5 Si2 Ho 39.32(4) . .
O3 Si2 Ho 101.4(2) . .
Ho Si2 Ho 95.23(3) 5_666 .
Ho Si2 Ho 150.35(10) 3_646 .
O4 Si2 Ho 151.3(2) 2_565 7_565
O4 Si2 Ho 78.40(19) 8_656 7_565
O5 Si2 Ho 39.32(4) . 7_565
O3 Si2 Ho 101.4(2) . 7_565
Ho Si2 Ho 150.35(10) 5_666 7_565
Ho Si2 Ho 95.23(3) 3_646 7_565
Ho Si2 Ho 78.30(7) . 7_565
Si1 O1 Ho 123.6(3) . 7_565
Si1 O1 Ho 101.8(2) . 8_655
Ho O1 Ho 134.5(2) 7_565 8_655
Si1 O2 Ho 121.42(17) . 2_565
Si1 O2 Ho 121.42(17) . 8_656
Ho O2 Ho 116.6(3) 2_565 8_656
Si1 O3 Si2 158.6(5) 6_656 .
Si1 O3 Ho 95.5(2) 6_656 5_666
Si2 O3 Ho 97.7(2) . 5_666
Si1 O3 Ho 95.5(2) 6_656 3_646
Si2 O3 Ho 97.7(2) . 3_646
Ho O3 Ho 103.5(3) 5_666 3_646
Si2 O4 Ho 136.9(3) 2_564 2_565
Si2 O4 Ho 101.4(2) 2_564 6_556
Ho O4 Ho 107.2(2) 2_565 6_556
Si2 O5 Ho 114.76(17) . .
Si2 O5 Ho 114.76(17) . 7_565
Ho O5 Ho 129.6(3) . 7_565

loop_
_geom_bond_atom_site_label_1
_geom_bond_atom_site_label_2
_geom_bond_distance
_geom_bond_site_symmetry_2
Ho O1 2.218(5) 7_565
Ho O4 2.268(5) 2_564
Ho O2 2.304(4) 2_564
Ho O5 2.339(3) .
Ho O1 2.369(5) 8_666
Ho O4 2.444(5) 6_656
Ho O3 2.497(5) 5_666
Ho Si1 3.129(2) 2_565
Ho Si2 3.183(2) 5_666
Ho Si2 3.352(2) .
Ho Si1 3.391(2) .
Ho Ho 3.7949(6) 5_665
Si1 O2 1.600(8) .
Si1 O1 1.618(5) .
Si1 O1 1.618(5) 7_565
Si1 O3 1.663(8) 6_556
Si2 O4 1.611(5) 2_565
Si2 O4 1.611(5) 8_656
Si2 O5 1.614(8) .
Si2 O3 1.667(7) .
